data_2003850
loop_
_publ_author_name
'Kruger, G. J.'
'Olivier, P. J.'
'Lindeque, L.'
'Raubenheimer, H. G.'

_publ_section_title
;
 (1,3-Dimethylimidazolinylidene)(1-methylimidazolinylidene)gold(I)
 Trifluoromethanesulfonate
;
_journal_issue 9
_journal_name_full 'Acta Crystallographica Section C'
_journal_page_first 1814
_journal_page_last 1816
_journal_paper_doi 10.1107/S0108270195003167
_journal_volume 51
_journal_year 1995
_chemical_formula_moiety 'C9 H14 Au N4 +, C F3 O3 S -'
_chemical_formula_structural Au[CN(CH3)CHCHN(CH3)][CN(H)CHCHN(CH3)].CF3SO3
_chemical_formula_sum 'C10 H14 Au F3 N4 O3 S'
_chemical_formula_weight 524.3
_chemical_melting_point 188.2(7)
_chemical_name_systematic
;
 1-Methylimidazolinylidene(1,3-dimethylimidazolinylidene)
 gold(I) trifluoromethanesufonate
;
_space_group_IT_number 14
_symmetry_cell_setting monoclinic
_symmetry_space_group_name_Hall '-P 2yn'
_symmetry_space_group_name_H-M 'P 1 21/n 1'
_audit_creation_method from_xtal_archive_file_using_CIFIO
_cell_angle_alpha 90.
_cell_angle_beta 96.86(2)
_cell_angle_gamma 90.
_cell_formula_units_Z 4
_cell_length_a 6.799(2)
_cell_length_b 10.400(2)
_cell_length_c 22.909(5)
_cell_measurement_reflns_used 25
_cell_measurement_temperature 293
_cell_measurement_theta_max 30
_cell_measurement_theta_min 2
_cell_volume 1608.3(7)
_computing_data_collection 'Enraf-Nonius CAD-4F software'
_computing_data_reduction 'Xtal3.0 ADDREF SORTRF (Hall & Stewart, 1990)'
_computing_molecular_graphics 'ORTEP (Johnson, 1965) in Xtal3.0 (Hall & Stewart, 1990)'
_computing_publication_material 'Xtal3.0 BONDLA CIFIO (Hall & Stewart, 1990)'
_computing_structure_refinement 'Xtal3.0 CRYLSQ (Hall & Stewart, 1990)'
_computing_structure_solution 'Xtal3.0 FOURR (Hall & Stewart, 1990)'
_diffrn_ambient_temperature 293
_diffrn_measurement_device 'Enraf Nonius CAD-4F'
_diffrn_measurement_method \w/2\q
_diffrn_radiation_monochromator graphite
_diffrn_radiation_source xray_tube
_diffrn_radiation_type 'Mo K\a'
_diffrn_radiation_wavelength 0.70930
_diffrn_reflns_av_R_equivalents .088
_diffrn_reflns_av_sigmaI/netI .119
_diffrn_reflns_limit_h_max 8
_diffrn_reflns_limit_h_min -8
_diffrn_reflns_limit_k_max 12
_diffrn_reflns_limit_k_min -1
_diffrn_reflns_limit_l_max 27
_diffrn_reflns_limit_l_min -1
_diffrn_reflns_number 3516
_diffrn_reflns_theta_max 25.23
_diffrn_reflns_theta_min 2.15
_diffrn_standards_decay_% 13.3
_diffrn_standards_interval_time 60
_diffrn_standards_number 3
_exptl_absorpt_coefficient_mu 9.86
_exptl_absorpt_correction_T_max 0.998
_exptl_absorpt_correction_T_min 0.880
_exptl_absorpt_correction_type 'empirical via \y scans (North, Phillips & Mathews, 1983)'
_exptl_absorpt_process_details 'empirical (North, Phillips & Mathews, 1968)'
_exptl_crystal_colour colourless
_exptl_crystal_density_diffrn 2.165
_exptl_crystal_description needle
_exptl_crystal_F_000 991.69
_exptl_crystal_size_max 0.27
_exptl_crystal_size_mid 0.08
_exptl_crystal_size_min 0.06
_refine_diff_density_max '1.867 e \%A^-3^ (0.76\%A from Au)'
_refine_diff_density_min -1.715
_refine_ls_extinction_method none
_refine_ls_goodness_of_fit_all 2.082
_refine_ls_goodness_of_fit_obs 2.045
_refine_ls_matrix_type full
_refine_ls_number_constraints 0
_refine_ls_number_parameters 164
_refine_ls_number_reflns 2088
_refine_ls_number_restraints 7
_refine_ls_R_factor_all .145
_refine_ls_R_factor_obs .057
_refine_ls_shift/esd_max .073
_refine_ls_shift/esd_mean .004
_refine_ls_structure_factor_coef F
_refine_ls_weighting_scheme sigma
_refine_ls_wR_factor_all .049
_refine_ls_wR_factor_obs .04
_reflns_number_observed 2088
_reflns_number_total 2909
_reflns_observed_criterion refl_observed_if_F_>_2_\s(F)
_cod_data_source_file ab1233.cif
_cod_data_source_block LL01
_cod_depositor_comments
;
The following automatic conversions were performed:

'_chemical_melting_point' value '187.5-188.8' was changed to
'188.2(7)' - the average value was taken and precision was estimated.

Automatic conversion script
Id: cif_fix_values 1715 2011-07-08 13:25:40Z adriana 
;
_cod_original_cell_volume 1608.3(6)
_cod_original_sg_symbol_Hall -P_2yn
_cod_original_sg_symbol_H-M 'P 21/n'
_cod_database_code 2003850

loop_
_symmetry_equiv_pos_as_xyz
+x,+y,+z
1/2-x,1/2+y,1/2-z
-x,-y,-z
1/2+x,1/2-y,1/2+z

loop_
_atom_site_aniso_label
_atom_site_aniso_U_11
_atom_site_aniso_U_22
_atom_site_aniso_U_33
_atom_site_aniso_U_12
_atom_site_aniso_U_13
_atom_site_aniso_U_23
Au .0477(3) .0576(3) .0489(3) .0025(4) .0073(2) .0072(4)
C11 .040(6) .050(10) .059(8) .009(9) .009(5) .000(10)
N11 .052(7) .060(8) .068(9) .004(8) .012(6) .011(8)
N12 .058(6) .036(7) .057(7) .002(6) .008(5) -.004(6)
C14 .120(10) .060(10) .080(10) -.010(10) .010(10) .000(10)
C12 .080(10) .080(10) .070(10) .020(10) .015(9) .030(10)
C13 .080(10) .070(10) .070(10) .020(10) .027(9) .020(10)
C21 .046(8) .060(10) .070(10) .005(9) .011(7) -.004(9)
N21 .072(8) .070(10) .044(7) -.004(8) .007(6) .001(7)
N22 .070(8) .090(10) .044(8) .008(9) -.001(6) -.009(8)
C24 .110(10) .060(10) .100(10) -.010(10) .030(10) -.020(10)
C25 .120(10) .10(2) .070(10) .010(10) .010(10) .000(10)
C22 .100(10) .080(10) .046(9) .000(10) .018(9) .005(9)
C23 .100(10) .090(10) .050(10) .000(10) .011(9) .020(10)
S .115(4) .057(3) .070(3) -.008(3) .019(3) -.002(2)

loop_
_atom_site_label
_atom_site_fract_x
_atom_site_fract_y
_atom_site_fract_z
_atom_site_U_iso_or_equiv
_atom_site_thermal_displace_type
_atom_site_calc_flag
_atom_site_calc_attached_atom
Au .24742(7) .54356(6) .46626(2) .0513(3) Uani ? ?
C11 .257(2) .433(1) .5372(6) .051(8) Uani ? ?
N11 .242(2) .307(1) .5420(6) .060(7) Uani ? ?
N12 .278(1) .475(1) .5940(5) .050(6) Uani ? ?
C14 .208(3) .219(2) .4908(7) .09(1) Uani ? ?
C12 .253(2) .267(2) .5990(7) .08(1) Uani ? ?
C13 .279(2) .373(2) .6322(6) .07(1) Uani ? ?
C21 .235(2) .653(2) .3942(7) .058(9) Uani ? ?
N21 .246(2) .780(1) .3899(5) .062(8) Uani ? ?
N22 .217(2) .613(2) .3371(5) .068(8) Uani ? ?
C24 .262(2) .868(2) .4395(7) .09(1) Uani ? ?
C25 .200(3) .480(2) .3186(7) .10(1) Uani ? ?
C22 .237(2) .821(2) .3328(7) .07(1) Uani ? ?
C23 .217(2) .715(2) .2991(6) .08(1) Uani ? ?
S -.3561(7) .1437(5) .3702(2) .080(3) Uani ? ?
O1 -.287(2) .049(1) .4123(6) .134(5) Uiso ? ?
O2 -.530(2) .107(2) .3361(6) .152(5) Uiso ? ?
O3 -.344(2) .266(2) .3928(7) .177(7) Uiso ? ?
C1 -.159(5) .134(3) .315(1) .22(2) Uiso ? ?
F1 -.219(2) .229(2) .2801(6) .176(5) Uiso ? ?
F2 -.006(2) .164(2) .3427(7) .195(6) Uiso ? ?
F3 -.177(3) .034(2) .2931(8) .233(8) Uiso ? ?
H1 .2925 .5691 .6073 .080 Uiso calc N12
H12 .2445 .1702 .6142 .080 Uiso calc C12
H13 .2989 .3750 .6764 .080 Uiso calc C13
H22 .2414 .9152 .3175 .080 Uiso calc C22
H23 .2038 .7079 .2548 .080 Uiso calc C23
H141 .2775 .1392 .5070 .080 Uiso calc C14
H142 .0644 .1995 .4778 .080 Uiso calc C14
H143 .2664 .2536 .4544 .080 Uiso calc C14
H241 .3670 .8218 .4673 .080 Uiso calc C24
H242 .3090 .9576 .4307 .080 Uiso calc C24
H243 .1362 .8781 .4590 .080 Uiso calc C24
H251 .3330 .4548 .3049 .080 Uiso calc C25
H252 .1723 .4248 .3531 .080 Uiso calc C25
H253 .0822 .4715 .2873 .080 Uiso calc C25

loop_
_atom_type_symbol
_atom_type_description
_atom_type_scat_source
_atom_type_scat_dispersion_real
_atom_type_scat_dispersion_imag
C ? 'International Tables for X-ray Crystallography Vol IV Tables 2.2B, 2.3.1' .002 .002
H ? 'International Tables for X-ray Crystallography Vol IV Tables 2.2B, 2.3.1' 0 0
N ? 'International Tables for X-ray Crystallography Vol IV Tables 2.2B, 2.3.1' .004 .003
S ? 'International Tables for X-ray Crystallography Vol IV Tables 2.2B, 2.3.1' .11 .124
AU ? 'International Tables for X-ray Crystallography Vol IV Tables 2.2B, 2.3.1' -2.688 8.798
O ? 'International Tables for X-ray Crystallography Vol IV Tables 2.2B, 2.3.1' .008 .006
F ? 'International Tables for X-ray Crystallography Vol IV Tables 2.2B, 2.3.1' .014 .01

loop_
_geom_angle_atom_site_label_1
_geom_angle_atom_site_label_2
_geom_angle_atom_site_label_3
_geom_angle
_geom_angle_publ_flag
C11 Au C21 179.0(6) yes
Au C11 N11 130.0(10) yes
Au C11 N12 125.8(9) yes
Au C21 N21 129.0(10) yes
Au C21 N22 127.0(10) yes
N11 C11 N12 104.0(10) yes
C11 N11 C14 123.0(10) yes
C11 N11 C12 113.0(10) yes
C12 N11 C14 123.0(10) yes
C11 N12 C13 111.0(10) yes
N11 C12 C13 106.0(10) yes
N12 C13 C12 106.0(10) yes
N21 C21 N22 103.0(10) yes
C21 N21 C24 125.0(10) yes
C21 N21 C22 113.0(10) yes
C24 N21 C22 122.0(10) yes
C21 N22 C25 124.0(10) yes
C21 N22 C23 112.0(10) yes
C23 N22 C25 123.0(10) yes
N21 C22 C23 106.0(10) yes
N22 C23 C22 106.0(10) yes
C22 C23 H23 129(2) no
O1 S O2 112.6(9) yes
O1 S O3 113.0(9) yes
O1 S C1 102.0(10) yes
O2 S O3 118.0(10) yes
O2 S C1 103.0(10) yes
O3 S C1 106.0(10) yes
S C1 F1 100(2) yes
S C1 F2 106(2) yes
S C1 F3 107(2) yes
F1 C1 F2 108(3) yes
F1 C1 F3 113(3) yes
F2 C1 F3 121(3) yes
C11 N12 H1 126.0(10) ?
C13 N12 H1 124.0(10) ?
N11 C14 H141 101.0(10) ?
N11 C14 H142 114.0(10) ?
N11 C14 H143 113.0(10) ?
N11 C12 H12 127(2) ?
C13 C12 H12 127(2) ?
N12 C13 H13 128(2) ?
C12 C13 H13 126(2) ?
N21 C24 H241 100.0(10) ?
N21 C24 H242 115.0(10) ?
N21 C24 H243 115.0(10) ?
N22 C25 H251 107(2) ?
N22 C25 H252 109.0(10) ?
N22 C25 H253 108(2) ?
N21 C22 H22 128(2) ?
C23 C22 H22 126.0(10) ?
N22 C23 H23 125(2) ?
H141 C14 H142 109.0(10) ?
H141 C14 H143 112.0(10) ?
H142 C14 H143 106.0(10) ?
H241 C24 H242 110.0(10) ?
H241 C24 H243 109.0(10) ?
H242 C24 H243 107.0(10) ?

loop_
_geom_bond_atom_site_label_1
_geom_bond_atom_site_label_2
_geom_bond_distance
_geom_bond_publ_flag
Au C11 1.990(10) yes
Au C21 2.00(2) yes
C11 N11 1.32(2) yes
C11 N12 1.36(2) yes
N11 C14 1.48(2) yes
N11 C12 1.36(2) yes
N12 C13 1.37(2) yes
N12 H1 1.030(10) ?
C14 H141 1.00(2) ?
C14 H142 1.01(2) ?
C14 H143 1.03(2) ?
C12 C13 1.34(2) yes
C12 H12 1.06(2) ?
C13 H13 1.010(10) ?
C21 N21 1.33(2) yes
C21 N22 1.36(2) yes
N21 C24 1.45(2) yes
N21 C22 1.37(2) yes
N22 C25 1.45(3) yes
N22 C23 1.37(2) yes
C24 H241 1.02(2) ?
C24 H242 1.01(2) ?
C24 H243 1.02(2) ?
C25 H251 1.03(2) ?
C25 H252 1.01(2) ?
C25 H253 1.01(2) ?
C22 C23 1.34(2) yes
C22 H22 1.04(2) ?
C23 H23 1.010(10) ?
S O1 1.420(10) yes
S O2 1.390(10) yes
S O3 1.37(2) yes
S C1 1.95(3) yes
C1 F1 1.31(4) yes
C1 F2 1.19(3) yes
C1 F3 1.15(4) yes

loop_
_geom_torsion_atom_site_label_1
_geom_torsion_atom_site_label_2
_geom_torsion_atom_site_label_3
_geom_torsion_atom_site_label_4
_geom_torsion_site_symmetry_1
_geom_torsion_site_symmetry_2
_geom_torsion_site_symmetry_3
_geom_torsion_site_symmetry_4
_geom_torsion
C11 Au Au C11 1_555 1_555 3_566 3_566 180.0(6)
C11 Au Au C21 1_555 1_555 3_566 3_566 1.0(7)
C21 Au C11 N11 . . . . 3E1(3)
C21 Au C11 N12 . . . . -15E1(3)
C11 Au C21 N21 . . . . 15E1(3)
C11 Au C21 N22 . . . . -4E1(3)
Au C11 N11 C14 . . . . -2(2)
Au C11 N11 C12 . . . . -179.0(10)
N12 C11 N11 C14 . . . . 178.0(10)
N12 C11 N11 C12 . . . . 0(2)
Au C11 N12 C13 . . . . -180.0(10)
Au C11 N12 H1 . . . . 0(2)
N11 C11 N12 C13 . . . . .0(10)
N11 C11 N12 H1 . . . . -180.0(10)
C11 N11 C14 H141 . . . . 150.0(10)
C11 N11 C14 H142 . . . . -92(2)
C11 N11 C14 H143 . . . . 29(2)
C12 N11 C14 H141 . . . . -33(2)
C12 N11 C14 H142 . . . . 85(2)
C12 N11 C14 H143 . . . . -153.0(10)
C11 N11 C12 C13 . . . . 0(2)
C11 N11 C12 H12 . . . . 180(2)
C14 N11 C12 C13 . . . . -178.0(10)
C14 N11 C12 H12 . . . . 2(3)
C11 N12 C13 C12 . . . . -1(2)
C11 N12 C13 H13 . . . . 177.0(10)
H1 N12 C13 C12 . . . . 179.0(10)
H1 N12 C13 H13 . . . . -3(2)
N11 C12 C13 N12 . . . . 1(2)
N11 C12 C13 H13 . . . . -177.0(10)
H12 C12 C13 N12 . . . . -179(2)
H12 C12 C13 H13 . . . . 3(3)
Au C21 N21 C24 . . . . -3(2)
Au C21 N21 C22 . . . . 178.0(10)
N22 C21 N21 C24 . . . . 178.0(10)
N22 C21 N21 C22 . . . . 0(2)
Au C21 N22 C25 . . . . 0(2)
Au C21 N22 C23 . . . . -179.0(10)
N21 C21 N22 C25 . . . . 180.0(10)
N21 C21 N22 C23 . . . . 0(2)
C21 N21 C24 H241 . . . . 45(2)
C21 N21 C24 H242 . . . . 163.0(10)
C21 N21 C24 H243 . . . . -72(2)
C22 N21 C24 H241 . . . . -136.0(10)
C22 N21 C24 H242 . . . . -19(2)
C22 N21 C24 H243 . . . . 107(2)
C21 N21 C22 C23 . . . . 0(2)
C21 N21 C22 H22 . . . . 180(2)
C24 N21 C22 C23 . . . . -178.0(10)
C24 N21 C22 H22 . . . . 0(3)
C21 N22 C25 H251 . . . . -107(2)
C21 N22 C25 H252 . . . . 13(2)
C21 N22 C25 H253 . . . . 130.0(10)
C23 N22 C25 H251 . . . . 73(2)
C23 N22 C25 H252 . . . . -167.0(10)
C23 N22 C25 H253 . . . . -51(2)
C21 N22 C23 C22 . . . . 0(2)
C21 N22 C23 H23 . . . . -179(2)
C25 N22 C23 C22 . . . . -179.0(10)
C25 N22 C23 H23 . . . . 0(3)
N21 C22 C23 N22 . . . . 0(2)
N21 C22 C23 H23 . . . . 179(2)
H22 C22 C23 N22 . . . . -180(2)
H22 C22 C23 H23 . . . . 0(3)
F1 C1 S O1 . . . . -175(2)
F1 C1 S O2 . . . . 68(2)
F1 C1 S O3 . . . . -57(2)
F2 C1 S O1 . . . . -63(2)
F2 C1 S O2 . . . . -180(2)
F2 C1 S O3 . . . . 56(2)
F3 C1 S O1 . . . . 66(2)
F3 C1 S O2 . . . . -50(2)
F3 C1 S O3 . . . . -175(2)
